data_1550590
loop_
_publ_author_name
'Inatomi, Takahiro'
'Fukahori, Yukino'
'Yamada, Yuji'
'Ishikawa, Ryuta'
'Kanegawa, Shinji'
'Koga, Yuji'
'Matsubara, Kouki'

_publ_section_title
;
 Ni(I)-Ni(III) Cycle in Buchwald-Hartwig Amination of Aryl Bromide
 Mediated by NHC-ligated Ni(I) Complexes
;
_journal_name_full 'Catalysis Science &amp; Technology'
_journal_paper_doi 10.1039/C8CY02427H
_journal_year 2019
_chemical_formula_moiety 'C37 H44 Br N4 Ni, C4 H8 O, C4 O'
_chemical_formula_sum 'C45 H52 Br N4 Ni O2'
_chemical_formula_weight 819.50
_space_group_IT_number 14
_symmetry_cell_setting monoclinic
_symmetry_Int_Tables_number 14
_symmetry_space_group_name_Hall '-P 2yn'
_symmetry_space_group_name_H-M 'P 1 21/n 1'
_atom_sites_solution_hydrogens geom
_atom_sites_solution_primary direct
_atom_sites_solution_secondary difmap
_audit_update_record
;
2018-11-09 deposited with the CCDC.    2019-02-13 downloaded from the CCDC.
;
_cell_angle_alpha 90.0000
_cell_angle_beta 112.956(4)
_cell_angle_gamma 90.0000
_cell_formula_units_Z 4
_cell_length_a 13.1252(19)
_cell_length_b 20.650(3)
_cell_length_c 16.188(3)
_cell_measurement_reflns_used 5084
_cell_measurement_temperature 110
_cell_measurement_theta_max 30.53
_cell_measurement_theta_min 5.16
_cell_volume 4040.0(11)
_computing_cell_refinement PROCESS-AUTO
_computing_data_collection PROCESS-AUTO
_computing_data_reduction PROCESS-AUTO
_computing_molecular_graphics 'CrystalStructure 4.0'
_computing_publication_material 'CrystalStructure 4.0 (Rigaku, 2010)'
_computing_structure_refinement 'SHELXL97 (Sheldrick, 2008)'
_computing_structure_solution 'Il Milione (Burla, et al., 2007)'
_diffrn_ambient_temperature 110
_diffrn_detector_area_resol_mean 7.143
_diffrn_measured_fraction_theta_full 0.999
_diffrn_measured_fraction_theta_max 0.999
_diffrn_measurement_device_type 'Rigaku Saturn724'
_diffrn_measurement_method \w
_diffrn_radiation_type 'Mo K\a'
_diffrn_radiation_wavelength 0.71075
_diffrn_reflns_av_R_equivalents 0.0973
_diffrn_reflns_limit_h_max 17
_diffrn_reflns_limit_h_min -17
_diffrn_reflns_limit_k_max 26
_diffrn_reflns_limit_k_min -26
_diffrn_reflns_limit_l_max 21
_diffrn_reflns_limit_l_min -21
_diffrn_reflns_number 64856
_diffrn_reflns_theta_full 27.50
_diffrn_reflns_theta_max 27.50
_diffrn_standards_number 0
_exptl_absorpt_coefficient_mu 1.511
_exptl_absorpt_correction_T_max 0.747
_exptl_absorpt_correction_T_min 0.739
_exptl_absorpt_correction_type multi-scan
_exptl_absorpt_process_details 'REQAB (Rigaku, 1998)'
_exptl_crystal_colour purple
_exptl_crystal_density_diffrn 1.347
_exptl_crystal_density_method 'not measured'
_exptl_crystal_description block
_exptl_crystal_F_000 1716.00
_exptl_crystal_size_max 0.200
_exptl_crystal_size_mid 0.200
_exptl_crystal_size_min 0.200
_refine_diff_density_max 1.000
_refine_diff_density_min -0.740
_refine_ls_extinction_method none
_refine_ls_goodness_of_fit_ref 1.029
_refine_ls_hydrogen_treatment constr
_refine_ls_number_parameters 461
_refine_ls_number_reflns 9256
_refine_ls_number_restraints 0
_refine_ls_R_factor_gt 0.0634
_refine_ls_shift/su_max 0.000
_refine_ls_structure_factor_coef Fsqd
_refine_ls_weighting_details 'w = 1/[\s^2^(Fo^2^)+(0.1126P)^2^+5.2079P] where P=(Fo^2^+2Fc^2^)/3'
_refine_ls_weighting_scheme calc
_refine_ls_wR_factor_ref 0.2040
_reflns_number_gt 6608
_reflns_number_total 9269
_reflns_threshold_expression F^2^>2.0\s(F^2^)
_cod_data_source_file c8cy02427h2.cif
_cod_data_source_block 3b
_cod_database_code 1550590

loop_
_symmetry_equiv_pos_site_id
_symmetry_equiv_pos_as_xyz
1 +X,+Y,+Z
2 1/2-X,1/2+Y,1/2-Z
3 -X,-Y,-Z
4 1/2+X,1/2-Y,1/2+Z

loop_
_atom_site_label
_atom_site_type_symbol
_atom_site_fract_x
_atom_site_fract_y
_atom_site_fract_z
_atom_site_U_iso_or_equiv
_atom_site_adp_type
_atom_site_occupancy
_atom_site_symmetry_multiplicity
_atom_site_calc_flag
_atom_site_refinement_flags
Br1 Br 0.83814(4) 0.16869(2) 1.03812(3) 0.04472(16) Uani 1.0 4 d .
Ni1 Ni 0.78901(4) 0.11973(2) 0.89004(3) 0.03436(16) Uani 1.0 4 d .
O1 O 0.3345(16) 0.4159(10) 0.8859(12) 0.316(9) Uani 1.0 4 d .
O2 O 0.588(3) 0.3432(14) 1.041(2) 0.432(14) Uiso 1.0 4 d .
N1 N 0.5534(3) 0.15519(16) 0.7720(3) 0.0342(8) Uani 1.0 4 d .
N2 N 0.6681(3) 0.21693(15) 0.7483(3) 0.0334(7) Uani 1.0 4 d .
N3 N 0.7927(3) 0.02504(17) 0.9044(3) 0.0369(8) Uani 1.0 4 d .
N4 N 0.9290(3) 0.10111(16) 0.8764(3) 0.0358(8) Uani 1.0 4 d .
C1 C 0.6648(4) 0.16505(18) 0.7987(3) 0.0328(9) Uani 1.0 4 d .
C2 C 0.4915(4) 0.1988(2) 0.7069(3) 0.0377(9) Uani 1.0 4 d .
C3 C 0.5633(4) 0.2379(2) 0.6918(3) 0.0379(9) Uani 1.0 4 d .
C4 C 0.5041(4) 0.1019(3) 0.8012(3) 0.0393(10) Uani 1.0 4 d .
C5 C 0.4777(4) 0.0457(3) 0.7489(3) 0.0441(10) Uani 1.0 4 d .
C6 C 0.4308(5) -0.0048(3) 0.7790(4) 0.0554(13) Uani 1.0 4 d .
C7 C 0.4102(5) 0.0012(3) 0.8562(4) 0.0638(15) Uani 1.0 4 d .
C8 C 0.4353(5) 0.0575(3) 0.9049(4) 0.0589(14) Uani 1.0 4 d .
C9 C 0.4831(4) 0.1094(3) 0.8794(4) 0.0469(11) Uani 1.0 4 d .
C10 C 0.4990(5) 0.0393(3) 0.6642(3) 0.0477(11) Uani 1.0 4 d .
C11 C 0.4114(5) 0.0001(3) 0.5923(4) 0.0621(14) Uani 1.0 4 d .
C12 C 0.6139(5) 0.0100(3) 0.6847(4) 0.0502(12) Uani 1.0 4 d .
C13 C 0.5013(5) 0.1727(3) 0.9292(4) 0.0569(14) Uani 1.0 4 d .
C14 C 0.5518(6) 0.1636(4) 1.0296(4) 0.0726(18) Uani 1.0 4 d .
C15 C 0.3890(7) 0.2066(5) 0.9012(6) 0.108(3) Uani 1.0 4 d .
C16 C 0.7688(4) 0.24405(19) 0.7465(3) 0.0350(9) Uani 1.0 4 d .
C17 C 0.8053(4) 0.2214(2) 0.6805(3) 0.0365(9) Uani 1.0 4 d .
C18 C 0.8994(4) 0.2497(2) 0.6776(4) 0.0425(10) Uani 1.0 4 d .
C19 C 0.9554(4) 0.2980(3) 0.7368(4) 0.0443(11) Uani 1.0 4 d .
C20 C 0.9188(4) 0.3186(2) 0.8010(3) 0.0421(10) Uani 1.0 4 d .
C21 C 0.8238(4) 0.29283(19) 0.8073(3) 0.0374(9) Uani 1.0 4 d .
C22 C 0.7444(4) 0.1676(2) 0.6148(3) 0.0427(10) Uani 1.0 4 d .
C23 C 0.6966(5) 0.1936(3) 0.5191(4) 0.0566(13) Uani 1.0 4 d .
C24 C 0.8212(5) 0.1101(3) 0.6223(4) 0.0546(13) Uani 1.0 4 d .
C25 C 0.7798(4) 0.3172(2) 0.8761(3) 0.0419(10) Uani 1.0 4 d .
C26 C 0.8710(5) 0.3404(3) 0.9616(4) 0.0522(12) Uani 1.0 4 d .
C27 C 0.6949(5) 0.3708(3) 0.8360(4) 0.0508(12) Uani 1.0 4 d .
C28 C 0.7167(4) -0.0117(2) 0.9192(3) 0.0434(10) Uani 1.0 4 d .
C29 C 0.7196(5) -0.0783(3) 0.9212(4) 0.0481(11) Uani 1.0 4 d .
C30 C 0.8077(5) -0.1093(2) 0.9114(4) 0.0485(12) Uani 1.0 4 d .
C31 C 0.8896(4) -0.0729(2) 0.8995(3) 0.0434(10) Uani 1.0 4 d .
C32 C 0.8789(4) -0.00591(19) 0.8940(3) 0.0357(9) Uani 1.0 4 d .
C33 C 0.9572(4) 0.0377(2) 0.8785(3) 0.0363(9) Uani 1.0 4 d .
C34 C 1.0525(4) 0.0181(3) 0.8675(4) 0.0477(11) Uani 1.0 4 d .
C35 C 1.1196(4) 0.0635(3) 0.8525(4) 0.0553(13) Uani 1.0 4 d .
C36 C 1.0920(4) 0.1287(3) 0.8512(4) 0.0526(12) Uani 1.0 4 d .
C37 C 0.9972(4) 0.1453(3) 0.8636(3) 0.0425(10) Uani 1.0 4 d .
C38 C 0.3965(12) 0.4209(7) 0.8256(10) 0.152(5) Uani 1.0 4 d .
C39 C 0.3879(12) 0.3602(7) 0.7826(10) 0.155(5) Uani 1.0 4 d .
C40 C 0.2707(15) 0.3461(12) 0.7597(12) 0.258(12) Uani 1.0 4 d .
C41 C 0.2426(8) 0.3701(6) 0.8297(8) 0.120(4) Uani 1.0 4 d .
C42 C 0.6785(18) 0.3010(11) 1.1257(16) 0.241(8) Uiso 1.0 4 d .
C43 C 0.7421(12) 0.3516(8) 1.1761(9) 0.152(4) Uiso 1.0 4 d .
C44 C 0.6801(12) 0.4038(7) 1.1551(10) 0.157(5) Uiso 1.0 4 d .
C45 C 0.6141(15) 0.4105(10) 1.0665(14) 0.206(7) Uiso 1.0 4 d .
H2 H 0.4132 0.2006 0.6784 0.0452 Uiso 1.0 4 calc R
H3 H 0.5463 0.2730 0.6507 0.0455 Uiso 1.0 4 calc R
H6 H 0.4126 -0.0441 0.7460 0.0665 Uiso 1.0 4 calc R
H7 H 0.3784 -0.0340 0.8756 0.0766 Uiso 1.0 4 calc R
H8 H 0.4195 0.0610 0.9572 0.0706 Uiso 1.0 4 calc R
H10 H 0.4985 0.0838 0.6398 0.0572 Uiso 1.0 4 calc R
H11A H 0.3384 0.0188 0.5802 0.0746 Uiso 1.0 4 calc R
H11B H 0.4132 -0.0447 0.6128 0.0746 Uiso 1.0 4 calc R
H11C H 0.4259 0.0008 0.5373 0.0746 Uiso 1.0 4 calc R
H12A H 0.6273 0.0076 0.6293 0.0602 Uiso 1.0 4 calc R
H12B H 0.6171 -0.0336 0.7095 0.0602 Uiso 1.0 4 calc R
H12C H 0.6704 0.0373 0.7284 0.0602 Uiso 1.0 4 calc R
H13 H 0.5517 0.2004 0.9112 0.0683 Uiso 1.0 4 calc R
H14A H 0.6246 0.1432 1.0471 0.0872 Uiso 1.0 4 calc R
H14B H 0.5035 0.1359 1.0478 0.0872 Uiso 1.0 4 calc R
H14C H 0.5600 0.2058 1.0592 0.0872 Uiso 1.0 4 calc R
H15A H 0.3406 0.1812 0.9222 0.1297 Uiso 1.0 4 calc R
H15B H 0.3551 0.2102 0.8357 0.1297 Uiso 1.0 4 calc R
H15C H 0.3994 0.2499 0.9279 0.1297 Uiso 1.0 4 calc R
H18 H 0.9261 0.2355 0.6338 0.0510 Uiso 1.0 4 calc R
H19 H 1.0195 0.3169 0.7332 0.0532 Uiso 1.0 4 calc R
H20 H 0.9591 0.3512 0.8422 0.0505 Uiso 1.0 4 calc R
H22 H 0.6817 0.1522 0.6303 0.0512 Uiso 1.0 4 calc R
H23A H 0.7556 0.2144 0.5056 0.0679 Uiso 1.0 4 calc R
H23B H 0.6388 0.2255 0.5130 0.0679 Uiso 1.0 4 calc R
H23C H 0.6649 0.1579 0.4771 0.0679 Uiso 1.0 4 calc R
H24A H 0.7823 0.0779 0.5764 0.0656 Uiso 1.0 4 calc R
H24B H 0.8435 0.0904 0.6819 0.0656 Uiso 1.0 4 calc R
H24C H 0.8871 0.1252 0.6136 0.0656 Uiso 1.0 4 calc R
H25 H 0.7414 0.2803 0.8919 0.0503 Uiso 1.0 4 calc R
H26A H 0.8413 0.3467 1.0080 0.0627 Uiso 1.0 4 calc R
H26B H 0.9006 0.3815 0.9503 0.0627 Uiso 1.0 4 calc R
H26C H 0.9302 0.3080 0.9820 0.0627 Uiso 1.0 4 calc R
H27A H 0.6320 0.3537 0.7849 0.0609 Uiso 1.0 4 calc R
H27B H 0.7290 0.4064 0.8158 0.0609 Uiso 1.0 4 calc R
H27C H 0.6693 0.3868 0.8815 0.0609 Uiso 1.0 4 calc R
H28 H 0.6581 0.0095 0.9288 0.0521 Uiso 1.0 4 calc R
H29 H 0.6624 -0.1025 0.9290 0.0578 Uiso 1.0 4 calc R
H30 H 0.8119 -0.1552 0.9128 0.0581 Uiso 1.0 4 calc R
H31 H 0.9522 -0.0934 0.8952 0.0521 Uiso 1.0 4 calc R
H34 H 1.0710 -0.0266 0.8703 0.0573 Uiso 1.0 4 calc R
H35 H 1.1839 0.0507 0.8432 0.0664 Uiso 1.0 4 calc R
H36 H 1.1377 0.1612 0.8419 0.0632 Uiso 1.0 4 calc R
H37 H 0.9790 0.1899 0.8630 0.0510 Uiso 1.0 4 calc R
H38A H 0.3643 0.4554 0.7805 0.1818 Uiso 1.0 4 calc R
H38B H 0.4752 0.4315 0.8611 0.1818 Uiso 1.0 4 calc R
H39A H 0.4365 0.3272 0.8237 0.1859 Uiso 1.0 4 calc R
H39B H 0.4052 0.3635 0.7285 0.1859 Uiso 1.0 4 calc R
H40A H 0.2248 0.3672 0.7023 0.3092 Uiso 1.0 4 calc R
H40B H 0.2575 0.2988 0.7531 0.3092 Uiso 1.0 4 calc R
H41A H 0.2354 0.3339 0.8672 0.1441 Uiso 1.0 4 calc R
H41B H 0.1712 0.3935 0.8046 0.1441 Uiso 1.0 4 calc R

loop_
_atom_site_aniso_label
_atom_site_aniso_U_11
_atom_site_aniso_U_22
_atom_site_aniso_U_33
_atom_site_aniso_U_12
_atom_site_aniso_U_13
_atom_site_aniso_U_23
Br1 0.0492(3) 0.0443(3) 0.0393(3) 0.00065(19) 0.0158(2) -0.00717(18)
Ni1 0.0402(3) 0.0293(3) 0.0362(3) 0.0014(2) 0.0176(3) 0.0006(2)
O1 0.34(2) 0.38(3) 0.299(19) -0.083(17) 0.197(17) -0.074(17)
N1 0.0372(18) 0.0330(18) 0.0358(18) 0.0002(14) 0.0180(15) -0.0015(14)
N2 0.0389(18) 0.0275(17) 0.0357(18) -0.0008(14) 0.0168(15) -0.0007(13)
N3 0.045(2) 0.0321(18) 0.0378(19) 0.0014(15) 0.0204(16) 0.0010(14)
N4 0.0370(18) 0.0349(18) 0.0353(18) -0.0021(14) 0.0138(15) -0.0002(14)
C1 0.039(3) 0.0285(19) 0.034(2) -0.0003(16) 0.0174(17) -0.0044(15)
C2 0.037(3) 0.036(3) 0.038(3) 0.0027(17) 0.0131(18) -0.0014(17)
C3 0.044(3) 0.034(2) 0.036(3) 0.0013(18) 0.0157(18) 0.0031(17)
C4 0.039(3) 0.042(3) 0.044(3) -0.0021(18) 0.0231(19) 0.0028(19)
C5 0.050(3) 0.040(3) 0.042(3) -0.005(2) 0.018(2) 0.0046(19)
C6 0.065(4) 0.045(3) 0.054(3) -0.013(3) 0.022(3) 0.006(3)
C7 0.058(4) 0.070(4) 0.067(4) -0.015(3) 0.028(3) 0.018(3)
C8 0.054(3) 0.079(4) 0.056(3) -0.003(3) 0.035(3) 0.013(3)
C9 0.042(3) 0.058(3) 0.047(3) 0.002(2) 0.025(2) 0.003(3)
C10 0.069(4) 0.034(3) 0.043(3) -0.007(2) 0.025(3) 0.0006(19)
C11 0.078(4) 0.052(3) 0.053(3) -0.002(3) 0.022(3) -0.010(3)
C12 0.067(4) 0.047(3) 0.043(3) -0.002(3) 0.028(3) -0.005(2)
C13 0.063(4) 0.067(4) 0.054(3) 0.008(3) 0.037(3) -0.009(3)
C14 0.067(4) 0.110(6) 0.054(4) -0.015(4) 0.038(3) -0.011(4)
C15 0.099(6) 0.132(7) 0.082(5) 0.045(5) 0.024(5) -0.046(5)
C16 0.041(3) 0.030(2) 0.035(2) 0.0018(17) 0.0162(18) 0.0039(16)
C17 0.041(3) 0.032(2) 0.038(3) -0.0008(17) 0.0163(18) -0.0007(17)
C18 0.045(3) 0.039(3) 0.047(3) -0.0009(19) 0.022(2) -0.0005(19)
C19 0.043(3) 0.037(3) 0.056(3) -0.0042(19) 0.023(3) 0.005(2)
C20 0.045(3) 0.030(2) 0.047(3) -0.0039(18) 0.013(2) -0.0014(18)
C21 0.043(3) 0.030(2) 0.037(3) 0.0025(17) 0.0134(18) 0.0019(16)
C22 0.050(3) 0.039(3) 0.046(3) -0.0050(19) 0.026(2) -0.0099(19)
C23 0.064(4) 0.055(3) 0.046(3) -0.005(3) 0.016(3) -0.005(3)
C24 0.064(4) 0.044(3) 0.054(3) 0.000(3) 0.021(3) -0.009(3)
C25 0.057(3) 0.032(3) 0.037(3) -0.0046(19) 0.020(2) -0.0007(17)
C26 0.066(4) 0.045(3) 0.040(3) -0.004(3) 0.015(3) -0.006(2)
C27 0.062(3) 0.045(3) 0.047(3) 0.006(3) 0.024(3) -0.005(2)
C28 0.054(3) 0.038(3) 0.049(3) 0.001(2) 0.032(3) 0.0027(19)
C29 0.071(4) 0.036(3) 0.049(3) -0.004(3) 0.035(3) 0.004(2)
C30 0.077(4) 0.027(2) 0.044(3) -0.000(2) 0.027(3) 0.0009(18)
C31 0.061(3) 0.032(3) 0.039(3) 0.007(2) 0.022(2) -0.0026(18)
C32 0.045(3) 0.033(2) 0.030(2) 0.0021(17) 0.0166(18) -0.0019(16)
C33 0.044(3) 0.034(2) 0.030(2) 0.0043(17) 0.0140(17) 0.0004(16)
C34 0.046(3) 0.048(3) 0.050(3) 0.007(2) 0.019(3) -0.007(2)
C35 0.042(3) 0.062(4) 0.069(4) 0.004(3) 0.029(3) -0.000(3)
C36 0.043(3) 0.056(3) 0.062(4) -0.004(3) 0.023(3) 0.004(3)
C37 0.041(3) 0.042(3) 0.046(3) -0.0006(19) 0.018(2) 0.002(2)
C38 0.178(12) 0.130(10) 0.188(13) 0.006(9) 0.116(11) 0.002(9)
C39 0.167(13) 0.155(12) 0.156(12) 0.028(10) 0.078(10) 0.006(10)
C40 0.167(16) 0.44(4) 0.149(14) 0.137(19) 0.038(12) -0.017(16)
C41 0.090(6) 0.133(9) 0.137(9) 0.019(6) 0.043(7) 0.048(7)

loop_
_atom_type_symbol
_atom_type_description
_atom_type_scat_dispersion_real
_atom_type_scat_dispersion_imag
_atom_type_scat_source
Ni Ni 0.3393 1.1124
;
International Tables for Crystallography
(1992, Vol. C, Tables 4.2.6.8 and 6.1.1.4)
;
Br Br -0.2901 2.4595
;
International Tables for Crystallography
(1992, Vol. C, Tables 4.2.6.8 and 6.1.1.4)
;
C C 0.0033 0.0016
;
International Tables for Crystallography
(1992, Vol. C, Tables 4.2.6.8 and 6.1.1.4)
;
O O 0.0106 0.0060
;
International Tables for Crystallography
(1992, Vol. C, Tables 4.2.6.8 and 6.1.1.4)
;
N N 0.0061 0.0033
;
International Tables for Crystallography
(1992, Vol. C, Tables 4.2.6.8 and 6.1.1.4)
;
H H 0.0000 0.0000
;
International Tables for Crystallography
(1992, Vol. C, Table 6.1.1.4)
;

loop_
_geom_angle_atom_site_label_1
_geom_angle_atom_site_label_2
_geom_angle_atom_site_label_3
_geom_angle
_geom_angle_publ_flag
Br1 Ni1 N3 108.07(11) yes
Br1 Ni1 N4 106.81(10) yes
Br1 Ni1 C1 111.46(13) yes
N3 Ni1 N4 80.69(16) yes
N3 Ni1 C1 122.60(14) yes
N4 Ni1 C1 123.11(19) yes
C38 O1 C41 99.2(14) yes
C42 O2 C45 104.5(18) yes
C1 N1 C2 112.4(4) yes
C1 N1 C4 124.7(4) yes
C2 N1 C4 122.7(4) yes
C1 N2 C3 112.7(4) yes
C1 N2 C16 124.2(4) yes
C3 N2 C16 122.9(4) yes
Ni1 N3 C28 126.5(4) yes
Ni1 N3 C32 115.7(3) yes
C28 N3 C32 117.7(4) yes
Ni1 N4 C33 116.3(4) yes
Ni1 N4 C37 126.0(3) yes
C33 N4 C37 117.7(5) yes
Ni1 C1 N1 129.8(4) yes
Ni1 C1 N2 128.2(4) yes
N1 C1 N2 102.0(3) yes
N1 C2 C3 106.7(4) yes
N2 C3 C2 106.2(4) yes
N1 C4 C5 118.1(5) yes
N1 C4 C9 118.8(4) yes
C5 C4 C9 123.1(5) yes
C4 C5 C6 116.7(5) yes
C4 C5 C10 122.2(5) yes
C6 C5 C10 121.0(5) yes
C5 C6 C7 121.1(5) yes
C6 C7 C8 120.6(6) yes
C7 C8 C9 121.3(7) yes
C4 C9 C8 117.1(5) yes
C4 C9 C13 122.1(5) yes
C8 C9 C13 120.5(6) yes
C5 C10 C11 113.1(5) yes
C5 C10 C12 110.7(4) yes
C11 C10 C12 110.1(5) yes
C9 C13 C14 112.3(5) yes
C9 C13 C15 107.7(5) yes
C14 C13 C15 110.1(6) yes
N2 C16 C17 118.1(4) yes
N2 C16 C21 119.4(5) yes
C17 C16 C21 122.5(5) yes
C16 C17 C18 117.2(4) yes
C16 C17 C22 121.8(5) yes
C18 C17 C22 120.9(5) yes
C17 C18 C19 121.4(6) yes
C18 C19 C20 120.1(5) yes
C19 C20 C21 121.6(4) yes
C16 C21 C20 117.1(5) yes
C16 C21 C25 120.9(5) yes
C20 C21 C25 122.0(4) yes
C17 C22 C23 110.2(4) yes
C17 C22 C24 111.0(4) yes
C23 C22 C24 110.5(5) yes
C21 C25 C26 112.5(5) yes
C21 C25 C27 110.5(4) yes
C26 C25 C27 110.3(4) yes
N3 C28 C29 123.5(6) yes
C28 C29 C30 118.4(6) yes
C29 C30 C31 119.6(5) yes
C30 C31 C32 118.9(5) yes
N3 C32 C31 121.7(5) yes
N3 C32 C33 113.9(4) yes
C31 C32 C33 124.4(5) yes
N4 C33 C32 113.3(5) yes
N4 C33 C34 121.9(5) yes
C32 C33 C34 124.8(4) yes
C33 C34 C35 119.7(5) yes
C34 C35 C36 118.9(6) yes
C35 C36 C37 118.8(6) yes
N4 C37 C36 123.0(5) yes
O1 C38 C39 107.4(14) yes
C38 C39 C40 100.1(16) yes
C39 C40 C41 107.7(14) yes
O1 C41 C40 107.7(15) yes
O2 C42 C43 99.4(17) yes
C42 C43 C44 107.2(14) yes
C43 C44 C45 115.5(16) yes
O2 C45 C44 100.8(18) yes
N1 C2 H2 126.661 no
C3 C2 H2 126.660 no
N2 C3 H3 126.887 no
C2 C3 H3 126.887 no
C5 C6 H6 119.413 no
C7 C6 H6 119.444 no
C6 C7 H7 119.713 no
C8 C7 H7 119.713 no
C7 C8 H8 119.353 no
C9 C8 H8 119.354 no
C5 C10 H10 107.593 no
C11 C10 H10 107.586 no
C12 C10 H10 107.579 no
C10 C11 H11A 109.467 no
C10 C11 H11B 109.469 no
C10 C11 H11C 109.474 no
H11A C11 H11B 109.473 no
H11A C11 H11C 109.478 no
H11B C11 H11C 109.467 no
C10 C12 H12A 109.476 no
C10 C12 H12B 109.466 no
C10 C12 H12C 109.475 no
H12A C12 H12B 109.468 no
H12A C12 H12C 109.478 no
H12B C12 H12C 109.464 no
C9 C13 H13 108.896 no
C14 C13 H13 108.888 no
C15 C13 H13 108.890 no
C13 C14 H14A 109.469 no
C13 C14 H14B 109.467 no
C13 C14 H14C 109.481 no
H14A C14 H14B 109.464 no
H14A C14 H14C 109.477 no
H14B C14 H14C 109.469 no
C13 C15 H15A 109.466 no
C13 C15 H15B 109.467 no
C13 C15 H15C 109.468 no
H15A C15 H15B 109.478 no
H15A C15 H15C 109.468 no
H15B C15 H15C 109.481 no
C17 C18 H18 119.274 no
C19 C18 H18 119.278 no
C18 C19 H19 119.935 no
C20 C19 H19 119.940 no
C19 C20 H20 119.209 no
C21 C20 H20 119.222 no
C17 C22 H22 108.337 no
C23 C22 H22 108.327 no
C24 C22 H22 108.319 no
C22 C23 H23A 109.472 no
C22 C23 H23B 109.460 no
C22 C23 H23C 109.480 no
H23A C23 H23B 109.470 no
H23A C23 H23C 109.480 no
H23B C23 H23C 109.466 no
C22 C24 H24A 109.475 no
C22 C24 H24B 109.467 no
C22 C24 H24C 109.473 no
H24A C24 H24B 109.472 no
H24A C24 H24C 109.476 no
H24B C24 H24C 109.464 no
C21 C25 H25 107.810 no
C26 C25 H25 107.820 no
C27 C25 H25 107.814 no
C25 C26 H26A 109.471 no
C25 C26 H26B 109.480 no
C25 C26 H26C 109.469 no
H26A C26 H26B 109.477 no
H26A C26 H26C 109.471 no
H26B C26 H26C 109.459 no
C25 C27 H27A 109.479 no
C25 C27 H27B 109.476 no
C25 C27 H27C 109.461 no
H27A C27 H27B 109.478 no
H27A C27 H27C 109.471 no
H27B C27 H27C 109.463 no
N3 C28 H28 118.255 no
C29 C28 H28 118.274 no
C28 C29 H29 120.795 no
C30 C29 H29 120.784 no
C29 C30 H30 120.182 no
C31 C30 H30 120.184 no
C30 C31 H31 120.542 no
C32 C31 H31 120.538 no
C33 C34 H34 120.170 no
C35 C34 H34 120.162 no
C34 C35 H35 120.580 no
C36 C35 H35 120.558 no
C35 C36 H36 120.582 no
C37 C36 H36 120.580 no
N4 C37 H37 118.492 no
C36 C37 H37 118.506 no
O1 C38 H38A 110.238 no
O1 C38 H38B 110.227 no
C39 C38 H38A 110.234 no
C39 C38 H38B 110.231 no
H38A C38 H38B 108.512 no
C38 C39 H39A 111.755 no
C38 C39 H39B 111.754 no
C40 C39 H39A 111.763 no
C40 C39 H39B 111.759 no
H39A C39 H39B 109.502 no
C39 C40 H40A 110.167 no
C39 C40 H40B 110.161 no
C41 C40 H40A 110.164 no
C41 C40 H40B 110.164 no
H40A C40 H40B 108.472 no
O1 C41 H41A 110.164 no
O1 C41 H41B 110.169 no
C40 C41 H41A 110.177 no
C40 C41 H41B 110.177 no
H41A C41 H41B 108.473 no

loop_
_geom_bond_atom_site_label_1
_geom_bond_atom_site_label_2
_geom_bond_distance
_geom_bond_publ_flag
Br1 Ni1 2.4450(8) yes
Ni1 N3 1.968(4) yes
Ni1 N4 1.972(4) yes
Ni1 C1 1.959(4) yes
O1 C38 1.50(3) yes
O1 C41 1.52(2) yes
O2 C42 1.67(4) yes
O2 C45 1.45(4) yes
N1 C1 1.369(6) yes
N1 C2 1.384(5) yes
N1 C4 1.445(7) yes
N2 C1 1.358(6) yes
N2 C3 1.391(5) yes
N2 C16 1.446(6) yes
N3 C28 1.347(7) yes
N3 C32 1.366(7) yes
N4 C33 1.357(6) yes
N4 C37 1.350(7) yes
C2 C3 1.333(7) yes
C4 C5 1.398(7) yes
C4 C9 1.405(8) yes
C5 C6 1.393(8) yes
C5 C10 1.509(8) yes
C6 C7 1.382(10) yes
C7 C8 1.371(9) yes
C8 C9 1.383(9) yes
C9 C13 1.507(8) yes
C10 C11 1.512(7) yes
C10 C12 1.535(8) yes
C13 C14 1.508(8) yes
C13 C15 1.532(11) yes
C16 C17 1.410(8) yes
C16 C21 1.396(6) yes
C17 C18 1.384(7) yes
C17 C22 1.530(6) yes
C18 C19 1.380(6) yes
C19 C20 1.371(8) yes
C20 C21 1.395(8) yes
C21 C25 1.528(8) yes
C22 C23 1.526(7) yes
C22 C24 1.531(8) yes
C25 C26 1.511(6) yes
C25 C27 1.524(7) yes
C28 C29 1.377(7) yes
C29 C30 1.383(9) yes
C30 C31 1.385(8) yes
C31 C32 1.390(6) yes
C32 C33 1.460(7) yes
C33 C34 1.391(8) yes
C34 C35 1.372(8) yes
C35 C36 1.392(8) yes
C36 C37 1.379(8) yes
C38 C39 1.42(2) yes
C39 C40 1.46(3) yes
C40 C41 1.41(3) yes
C42 C43 1.39(3) yes
C43 C44 1.31(2) yes
C44 C45 1.36(3) yes
C2 H2 0.950 no
C3 H3 0.950 no
C6 H6 0.950 no
C7 H7 0.950 no
C8 H8 0.950 no
C10 H10 1.000 no
C11 H11A 0.980 no
C11 H11B 0.980 no
C11 H11C 0.980 no
C12 H12A 0.980 no
C12 H12B 0.980 no
C12 H12C 0.980 no
C13 H13 1.000 no
C14 H14A 0.980 no
C14 H14B 0.980 no
C14 H14C 0.980 no
C15 H15A 0.980 no
C15 H15B 0.980 no
C15 H15C 0.980 no
C18 H18 0.950 no
C19 H19 0.950 no
C20 H20 0.950 no
C22 H22 1.000 no
C23 H23A 0.980 no
C23 H23B 0.980 no
C23 H23C 0.980 no
C24 H24A 0.980 no
C24 H24B 0.980 no
C24 H24C 0.980 no
C25 H25 1.000 no
C26 H26A 0.980 no
C26 H26B 0.980 no
C26 H26C 0.980 no
C27 H27A 0.980 no
C27 H27B 0.980 no
C27 H27C 0.980 no
C28 H28 0.950 no
C29 H29 0.950 no
C30 H30 0.950 no
C31 H31 0.950 no
C34 H34 0.950 no
C35 H35 0.950 no
C36 H36 0.950 no
C37 H37 0.950 no
C38 H38A 0.990 no
C38 H38B 0.990 no
C39 H39A 0.990 no
C39 H39B 0.990 no
C40 H40A 0.990 no
C40 H40B 0.990 no
C41 H41A 0.990 no
C41 H41B 0.990 no

loop_
_geom_contact_atom_site_label_1
_geom_contact_atom_site_label_2
_geom_contact_distance
_geom_contact_publ_flag
_geom_contact_site_symmetry_2
Ni1 C4 3.463(5) no .
Ni1 C16 3.403(5) no .
N1 C10 2.883(6) no .
N1 C12 3.535(7) no .
N1 C13 2.904(8) no .
N1 C16 3.527(7) no .
N2 C4 3.527(7) no .
N2 C22 2.898(7) no .
N2 C25 2.890(5) no .
N2 C27 3.442(6) no .
N3 C12 3.427(6) no .
N3 C30 2.780(6) no .
N4 C35 2.788(8) no .
C1 C5 3.348(6) no .
C1 C9 3.338(8) no .
C1 C10 3.540(6) no .
C1 C13 3.554(9) no .
C1 C17 3.342(8) no .
C1 C21 3.333(6) no .
C1 C22 3.519(8) no .
C1 C25 3.499(6) no .
C2 C5 3.254(7) no .
C2 C9 3.386(8) no .
C2 C10 3.376(7) no .
C2 C13 3.592(8) no .
C2 C16 3.564(7) no .
C3 C4 3.563(7) no .
C3 C17 3.269(7) no .
C3 C21 3.389(6) no .
C3 C22 3.409(8) no .
C3 C27 3.580(7) no .
C4 C7 2.738(9) no .
C4 C12 3.370(8) no .
C4 C15 3.388(11) no .
C4 C28 3.576(6) no .
C5 C8 2.800(9) no .
C5 C28 3.478(6) no .
C6 C9 2.793(7) no .
C6 C11 2.935(9) no .
C6 C12 3.326(10) no .
C6 C28 3.551(7) no .
C8 C14 2.967(9) no .
C8 C15 3.133(11) no .
C12 C28 3.526(7) no .
C16 C19 2.750(7) no .
C16 C23 3.580(7) no .
C16 C27 3.315(8) no .
C16 C37 3.508(6) no .
C17 C20 2.791(6) no .
C17 C37 3.431(6) no .
C18 C21 2.795(8) no .
C18 C23 3.111(7) no .
C18 C24 3.073(7) no .
C18 C37 3.513(7) no .
C20 C26 2.937(9) no .
C20 C27 3.379(9) no .
C28 C31 2.723(8) no .
C29 C32 2.742(8) no .
C31 C34 3.039(8) no .
C33 C36 2.733(8) no .
C34 C37 2.720(7) no .
Br1 C3 3.593(4) no 4_555
N3 C34 3.564(6) no 3_757
N4 C31 3.525(5) no 3_757
C2 C43 3.283(16) no 4_454
C3 Br1 3.593(4) no 4_454
C4 C43 3.378(14) no 4_454
C5 C43 3.550(15) no 4_454
C6 C41 3.439(12) no 2_546
C14 C42 3.35(3) no .
C23 C41 3.597(15) no 4_554
C28 C34 3.600(6) no 3_757
C29 C35 3.455(7) no 3_757
C30 C36 3.567(8) no 3_757
C31 N4 3.525(5) no 3_757
C31 C33 3.441(6) no 3_757
C32 C33 3.527(5) no 3_757
C33 C31 3.441(6) no 3_757
C33 C32 3.527(5) no 3_757
C34 N3 3.564(6) no 3_757
C34 C28 3.600(6) no 3_757
C35 C29 3.455(7) no 3_757
C36 C30 3.567(8) no 3_757
C41 C6 3.439(12) no 2_556
C41 C23 3.597(15) no 4_455
C42 C14 3.35(3) no .
C43 C2 3.283(16) no 4_555
C43 C4 3.378(14) no 4_555
C43 C5 3.550(15) no 4_555
Br1 H13 3.5717 no .
Br1 H14A 2.9111 no .
Br1 H25 3.1907 no .
Br1 H26C 3.3791 no .
Ni1 H12C 2.9982 no .
Ni1 H25 3.3758 no .
Ni1 H28 3.0610 no .
Ni1 H37 3.0592 no .
O1 H39A 2.6836 no .
O1 H39B 3.2194 no .
O1 H40A 2.9281 no .
O1 H40B 3.1289 no .
N1 H3 3.1049 no .
N1 H10 2.4630 no .
N1 H12C 3.1037 no .
N1 H13 2.4464 no .
N1 H15B 3.3497 no .
N1 H22 3.3345 no .
N1 H25 3.5768 no .
N2 H2 3.1048 no .
N2 H10 3.5423 no .
N2 H13 3.5410 no .
N2 H22 2.3953 no .
N2 H25 2.5083 no .
N2 H27A 2.9609 no .
N3 H12B 3.3264 no .
N3 H12C 2.6809 no .
N3 H29 3.2478 no .
N3 H31 3.2605 no .
N4 H12C 3.5569 no .
N4 H24B 2.9097 no .
N4 H34 3.2528 no .
N4 H36 3.2484 no .
C1 H2 3.1979 no .
C1 H3 3.1975 no .
C1 H10 3.1330 no .
C1 H12C 2.8860 no .
C1 H13 2.8557 no .
C1 H22 2.8333 no .
C1 H25 2.7862 no .
C2 H10 2.6279 no .
C2 H13 3.0862 no .
C2 H15B 3.2444 no .
C2 H22 3.3332 no .
C3 H10 3.3165 no .
C3 H22 2.7835 no .
C3 H23B 3.4145 no .
C3 H25 3.2884 no .
C3 H27A 2.7815 no .
C4 H2 2.7703 no .
C4 H6 3.2406 no .
C4 H8 3.2432 no .
C4 H10 2.6109 no .
C4 H12C 3.1533 no .
C4 H13 2.6126 no .
C4 H15B 3.1598 no .
C4 H28 2.9562 no .
C5 H2 3.3908 no .
C5 H7 3.2701 no .
C5 H11A 2.6866 no .
C5 H11B 2.7580 no .
C5 H11C 3.3534 no .
C5 H12A 3.3447 no .
C5 H12B 2.7123 no .
C5 H12C 2.6824 no .
C5 H28 3.0435 no .
C6 H8 3.2439 no .
C6 H10 3.2836 no .
C6 H11A 3.0045 no .
C6 H11B 2.7372 no .
C6 H12B 3.1236 no .
C6 H28 3.0369 no .
C7 H28 3.0018 no .
C8 H6 3.2428 no .
C8 H13 3.3059 no .
C8 H14A 3.1835 no .
C8 H14B 2.6756 no .
C8 H15A 2.9014 no .
C8 H15B 3.3732 no .
C8 H28 2.9665 no .
C9 H2 3.5562 no .
C9 H7 3.2535 no .
C9 H14A 2.7148 no .
C9 H14B 2.6904 no .
C9 H14C 3.3417 no .
C9 H15A 2.6820 no .
C9 H15B 2.5943 no .
C9 H15C 3.3046 no .
C9 H28 2.9547 no .
C10 H2 3.5536 no .
C10 H6 2.6785 no .
C10 H22 3.5384 no .
C11 H6 2.6446 no .
C11 H12A 2.6616 no .
C11 H12B 2.7164 no .
C11 H12C 3.3407 no .
C12 H6 3.3549 no .
C12 H11A 3.3459 no .
C12 H11B 2.6782 no .
C12 H11C 2.6880 no .
C12 H22 3.2873 no .
C12 H24A 3.5993 no .
C12 H24B 3.4573 no .
C13 H8 2.6577 no .
C14 H8 2.7002 no .
C14 H15A 2.6609 no .
C14 H15B 3.3349 no .
C14 H15C 2.7054 no .
C15 H8 3.1198 no .
C15 H14A 3.3399 no .
C15 H14B 2.6903 no .
C15 H14C 2.6648 no .
C16 H3 2.7847 no .
C16 H18 3.2487 no .
C16 H20 3.2432 no .
C16 H22 2.6008 no .
C16 H23B 3.5085 no .
C16 H24B 3.5937 no .
C16 H25 2.6245 no .
C16 H27A 3.0993 no .
C16 H37 2.8919 no .
C17 H3 3.4121 no .
C17 H19 3.2638 no .
C17 H23A 2.6502 no .
C17 H23B 2.7406 no .
C17 H23C 3.3504 no .
C17 H24A 3.3642 no .
C17 H24B 2.7489 no .
C17 H24C 2.6805 no .
C17 H37 3.0162 no .
C18 H20 3.2374 no .
C18 H22 3.3309 no .
C18 H23A 2.7837 no .
C18 H23B 3.4556 no .
C18 H24B 3.3758 no .
C18 H24C 2.7533 no .
C18 H37 3.0300 no .
C19 H37 2.9591 no .
C20 H18 3.2365 no .
C20 H25 3.2990 no .
C20 H26B 2.8339 no .
C20 H26C 2.8828 no .
C20 H27B 3.1645 no .
C20 H37 2.8421 no .
C21 H3 3.5572 no .
C21 H19 3.2685 no .
C21 H26A 3.3563 no .
C21 H26B 2.8118 no .
C21 H26C 2.6396 no .
C21 H27A 2.7091 no .
C21 H27B 2.6828 no .
C21 H27C 3.3516 no .
C21 H37 2.8371 no .
C22 H12C 3.5994 no .
C22 H18 2.6793 no .
C23 H18 2.9840 no .
C23 H24A 2.6504 no .
C23 H24B 3.3530 no .
C23 H24C 2.7579 no .
C24 H12A 3.3461 no .
C24 H12C 3.4320 no .
C24 H18 2.9049 no .
C24 H23A 2.7714 no .
C24 H23B 3.3523 no .
C24 H23C 2.6359 no .
C25 H20 2.7103 no .
C26 H20 2.6208 no .
C26 H27A 3.3322 no .
C26 H27B 2.7325 no .
C26 H27C 2.6334 no .
C27 H3 3.5093 no .
C27 H20 3.4537 no .
C27 H26A 2.7415 no .
C27 H26B 2.6200 no .
C27 H26C 3.3334 no .
C28 H12B 3.1592 no .
C28 H12C 3.0764 no .
C28 H30 3.2338 no .
C29 H12B 3.2877 no .
C29 H31 3.2541 no .
C30 H28 3.2226 no .
C31 H29 3.2561 no .
C31 H34 2.7717 no .
C32 H12C 3.1209 no .
C32 H28 3.1771 no .
C32 H30 3.2524 no .
C32 H34 2.7276 no .
C33 H12C 3.5969 no .
C33 H24B 3.1366 no .
C33 H31 2.7255 no .
C33 H35 3.2520 no .
C33 H37 3.1738 no .
C34 H24B 3.5149 no .
C34 H31 2.7748 no .
C34 H36 3.2430 no .
C35 H37 3.2394 no .
C36 H24B 3.4350 no .
C36 H34 3.2436 no .
C37 H24B 3.0613 no .
C37 H35 3.2498 no .
C38 H40A 2.6047 no .
C38 H40B 3.0645 no .
C38 H41A 3.0434 no .
C38 H41B 2.8988 no .
C39 H41A 2.8836 no .
C39 H41B 3.0798 no .
C40 H38A 2.5298 no .
C40 H38B 3.0937 no .
C41 H38A 2.6988 no .
C41 H38B 3.1577 no .
C41 H39A 2.7308 no .
C41 H39B 3.1599 no .
H2 H3 2.4705 no .
H2 H10 2.8302 no .
H2 H13 3.4869 no .
H2 H15B 2.9353 no .
H3 H22 3.1546 no .
H3 H23B 3.0844 no .
H3 H27A 2.6170 no .
H6 H7 2.3199 no .
H6 H10 3.5658 no .
H6 H11A 2.7933 no .
H6 H11B 2.1595 no .
H6 H11C 3.5724 no .
H6 H12B 2.9739 no .
H6 H28 3.5958 no .
H7 H8 2.3078 no .
H7 H28 3.5428 no .
H8 H13 3.5865 no .
H8 H14A 3.0306 no .
H8 H14B 2.1211 no .
H8 H14C 3.5630 no .
H8 H15A 2.6642 no .
H8 H15B 3.5742 no .
H8 H28 3.5031 no .
H10 H11A 2.3592 no .
H10 H11B 2.8468 no .
H10 H11C 2.3173 no .
H10 H12A 2.3628 no .
H10 H12B 2.8648 no .
H10 H12C 2.3552 no .
H10 H22 2.8444 no .
H11A H12A 3.5649 no .
H11B H12A 2.9230 no .
H11B H12B 2.5292 no .
H11B H12C 3.5830 no .
H11C H12A 2.4808 no .
H11C H12B 3.0195 no .
H11C H12C 3.5636 no .
H12A H22 3.0685 no .
H12A H24A 2.8882 no .
H12A H24B 3.1336 no .
H12B H28 3.4933 no .
H12C H22 2.8916 no .
H12C H24A 3.4260 no .
H12C H24B 2.8748 no .
H12C H28 3.3597 no .
H13 H14A 2.3471 no .
H13 H14B 2.8563 no .
H13 H14C 2.3586 no .
H13 H15A 2.8732 no .
H13 H15B 2.3950 no .
H13 H15C 2.3536 no .
H13 H25 3.1023 no .
H14A H15A 3.5664 no .
H14A H15C 3.5873 no .
H14A H28 3.4828 no .
H14B H15A 2.4887 no .
H14B H15B 3.5665 no .
H14B H15C 3.0183 no .
H14C H15A 2.9136 no .
H14C H15B 3.5694 no .
H14C H15C 2.5093 no .
H18 H19 2.3188 no .
H18 H23A 2.4262 no .
H18 H23B 3.5121 no .
H18 H24B 3.3787 no .
H18 H24C 2.3309 no .
H19 H20 2.3091 no .
H19 H37 3.5293 no .
H20 H25 3.5706 no .
H20 H26A 3.5831 no .
H20 H26B 2.2560 no .
H20 H26C 2.5942 no .
H20 H27B 3.0976 no .
H20 H37 3.3480 no .
H22 H23A 2.8615 no .
H22 H23B 2.3187 no .
H22 H23C 2.4053 no .
H22 H24A 2.3993 no .
H22 H24B 2.3339 no .
H22 H24C 2.8670 no .
H23A H24A 3.0106 no .
H23A H24C 2.6597 no .
H23B H24A 3.5187 no .
H23C H24A 2.3984 no .
H23C H24B 3.5162 no .
H23C H24C 2.9690 no .
H24B H37 3.4507 no .
H25 H26A 2.2825 no .
H25 H26B 2.8436 no .
H25 H26C 2.4034 no .
H25 H27A 2.3285 no .
H25 H27B 2.8575 no .
H25 H27C 2.3759 no .
H26A H27A 3.5880 no .
H26A H27B 3.1284 no .
H26A H27C 2.5238 no .
H26B H27A 3.5455 no .
H26B H27B 2.5001 no .
H26B H27C 2.7996 no .
H26C H27B 3.5768 no .
H26C H27C 3.5614 no .
H26C H37 3.3209 no .
H28 H29 2.3135 no .
H29 H30 2.3466 no .
H30 H31 2.3458 no .
H31 H34 2.2340 no .
H34 H35 2.3325 no .
H35 H36 2.3588 no .
H36 H37 2.3161 no .
H38A H39A 2.8062 no .
H38A H39B 2.2244 no .
H38A H40A 2.5428 no .
H38A H40B 3.4837 no .
H38A H41B 2.9984 no .
H38B H39A 2.2397 no .
H38B H39B 2.4250 no .
H38B H40A 3.5466 no .
H39A H40A 2.8292 no .
H39A H40B 2.2523 no .
H39A H41A 2.9881 no .
H39B H40A 2.2388 no .
H39B H40B 2.5113 no .
H40A H41A 2.7067 no .
H40A H41B 2.1076 no .
H40B H41A 2.1077 no .
H40B H41B 2.5577 no .
Br1 H2 3.4157 no 4_555
Br1 H3 2.8902 no 4_555
Br1 H31 2.9727 no 3_757
Br1 H34 3.2943 no 3_757
Br1 H39B 2.9317 no 4_555
Br1 H40A 3.5934 no 4_555
O1 H6 3.2178 no 2_556
O1 H11A 3.3090 no 2_556
O1 H11B 3.3605 no 2_556
O1 H15C 3.5326 no .
O1 H23C 3.4665 no 4_455
O1 H24A 3.4125 no 4_455
O1 H24C 3.5770 no 4_455
O2 H13 3.5457 no .
O2 H14C 2.8898 no .
O2 H15C 3.1047 no .
O2 H18 3.4459 no 4_455
O2 H24C 3.3362 no 4_455
O2 H26A 3.5748 no .
O2 H27C 3.2846 no .
O2 H38B 3.2603 no .
O2 H39A 3.3129 no .
N3 H34 3.3785 no 3_757
N4 H31 3.4090 no 3_757
C2 H26A 3.1916 no 4_454
C2 H26C 3.4109 no 4_454
C2 H39A 3.4926 no .
C3 H26C 3.2952 no 4_454
C3 H30 3.5470 no 2_656
C3 H39B 3.5145 no .
C6 H40A 3.4236 no 2_546
C6 H41B 2.5734 no 2_546
C7 H8 3.2412 no 3_657
C7 H14A 3.4794 no 3_657
C7 H14B 3.2160 no 3_657
C7 H35 3.0701 no 1_455
C7 H38A 3.5430 no 2_546
C7 H40A 3.2222 no 2_546
C7 H41B 3.2710 no 2_546
C8 H7 3.4733 no 3_657
C8 H8 3.3597 no 3_657
C8 H29 3.5249 no 3_657
C8 H35 3.0553 no 1_455
C10 H26A 3.4850 no 4_454
C10 H26B 3.5851 no 4_454
C11 H11C 3.5290 no 3_656
C11 H12A 3.4248 no 3_656
C11 H20 3.4730 no 2_646
C11 H23C 3.4680 no 3_656
C11 H24A 3.3313 no 3_656
C11 H26A 3.4262 no 4_454
C11 H26B 3.3215 no 4_454
C11 H41B 3.1968 no 2_546
C12 H11C 3.4310 no 3_656
C12 H20 3.3962 no 2_646
C12 H26B 3.3956 no 2_646
C12 H27B 2.9740 no 2_646
C13 H39A 3.5619 no .
C14 H7 3.0439 no 3_657
C14 H18 3.4753 no 4_455
C14 H19 3.5055 no 4_455
C14 H29 3.3787 no 3_657
C14 H40A 2.9024 no 4_555
C15 H23A 3.3007 no 4_455
C15 H36 3.1945 no 1_455
C15 H39A 2.9639 no .
C15 H40B 3.0212 no .
C15 H41A 3.2277 no .
C16 H30 3.1569 no 2_656
C17 H30 3.0542 no 2_656
C18 H14C 3.4800 no 4_554
C18 H29 3.4445 no 2_656
C18 H30 3.2449 no 2_656
C19 H29 3.2540 no 2_656
C19 H30 3.5338 no 2_656
C19 H41A 3.5295 no 1_655
C19 H41B 3.2691 no 1_655
C20 H11B 3.5181 no 2_656
C20 H12B 3.0821 no 2_656
C20 H23C 3.4077 no 4_555
C21 H30 3.4732 no 2_656
C23 H20 3.4367 no 4_454
C23 H26C 3.3094 no 4_454
C23 H30 3.3271 no 2_656
C23 H41A 2.7571 no 4_554
C26 H2 3.4388 no 4_555
C26 H10 3.1322 no 4_555
C26 H11A 3.5998 no 4_555
C26 H11C 3.4771 no 4_555
C26 H23B 3.5514 no 4_555
C27 H12A 3.5668 no 2_656
C27 H12B 3.4546 no 2_656
C27 H31 3.5563 no 2_656
C27 H38B 3.3117 no .
C27 H39A 3.4396 no .
C27 H39B 3.5142 no .
C28 H8 3.3202 no 3_657
C28 H34 3.5490 no 3_757
C29 H8 3.1844 no 3_657
C29 H14B 3.3751 no 3_657
C29 H35 3.5654 no 3_757
C30 H3 3.4776 no 2_646
C30 H27B 3.5329 no 2_646
C31 H3 3.4674 no 2_646
C31 H27A 3.2597 no 2_646
C31 H27B 3.2442 no 2_646
C33 H31 3.5707 no 3_757
C34 H38A 3.2624 no 2_646
C35 H38A 3.1642 no 2_646
C36 H15A 3.1961 no 1_655
C36 H30 3.5683 no 3_757
C37 H23B 3.5947 no 4_555
C37 H30 3.5143 no 3_757
C38 H27C 3.4055 no .
C38 H34 3.5311 no 2_656
C39 H15B 3.2878 no .
C39 H15C 3.2343 no .
C39 H27A 3.1917 no .
C39 H27C 3.4481 no .
C39 H34 3.5955 no 2_656
C40 H6 3.2805 no 2_556
C40 H7 3.3794 no 2_556
C40 H14A 3.2290 no 4_454
C40 H14C 3.5111 no 4_454
C40 H15B 3.0911 no .
C40 H15C 3.2590 no .
C40 H19 3.2112 no 1_455
C41 H6 2.6155 no 2_556
C41 H11B 3.1041 no 2_556
C41 H15C 3.2199 no .
C41 H19 2.9416 no 1_455
C41 H23A 3.2861 no 4_455
C41 H23C 2.9943 no 4_455
C42 H2 2.8580 no 4_555
C42 H14A 3.4712 no .
C42 H14C 2.4773 no .
C42 H15B 3.2912 no 4_555
C42 H18 3.4495 no 4_455
C42 H26A 3.5030 no .
C42 H40B 2.8117 no 4_555
C43 H2 2.4771 no 4_555
C43 H11A 3.5628 no 4_555
C43 H15B 2.7410 no 4_555
C43 H26A 3.4457 no .
C43 H36 3.4671 no 4_455
C43 H40B 3.3229 no 4_555
C44 H11A 3.2095 no 4_555
C44 H35 3.1688 no 4_455
C44 H36 3.5450 no 4_455
C44 H38A 3.2170 no 3_667
C45 H11A 3.2151 no 4_555
C45 H24C 3.4304 no 4_455
C45 H27C 3.3792 no .
C45 H38B 3.1374 no .
H2 Br1 3.4157 no 4_454
H2 C26 3.4388 no 4_454
H2 C42 2.8580 no 4_454
H2 C43 2.4771 no 4_454
H2 H26A 2.7253 no 4_454
H2 H26C 3.2785 no 4_454
H2 H39A 3.4499 no .
H2 H39B 3.4719 no .
H2 H40B 3.4159 no .
H3 Br1 2.8902 no 4_454
H3 C30 3.4776 no 2_656
H3 C31 3.4674 no 2_656
H3 H26C 3.0551 no 4_454
H3 H30 2.8645 no 2_656
H3 H31 2.8584 no 2_656
H3 H39B 3.2138 no .
H6 O1 3.2178 no 2_546
H6 C40 3.2805 no 2_546
H6 C41 2.6155 no 2_546
H6 H19 2.9844 no 2_646
H6 H20 3.3794 no 2_646
H6 H38A 3.4896 no 2_546
H6 H40A 2.9121 no 2_546
H6 H41A 3.2702 no 2_546
H6 H41B 1.6846 no 2_546
H7 C8 3.4733 no 3_657
H7 C14 3.0439 no 3_657
H7 C40 3.3794 no 2_546
H7 H8 3.0120 no 3_657
H7 H14A 2.5868 no 3_657
H7 H14B 2.6213 no 3_657
H7 H28 3.4194 no 3_657
H7 H35 2.9674 no 1_455
H7 H38A 3.2099 no 2_546
H7 H40A 2.5015 no 2_546
H7 H41B 3.1147 no 2_546
H8 C7 3.2412 no 3_657
H8 C8 3.3597 no 3_657
H8 C28 3.3202 no 3_657
H8 C29 3.1844 no 3_657
H8 H7 3.0120 no 3_657
H8 H8 3.2327 no 3_657
H8 H28 2.8327 no 3_657
H8 H29 2.6126 no 3_657
H8 H35 2.9261 no 1_455
H10 C26 3.1322 no 4_454
H10 H26A 2.7276 no 4_454
H10 H26B 2.9165 no 4_454
H10 H26C 3.2465 no 4_454
H11A O1 3.3090 no 2_546
H11A C26 3.5998 no 4_454
H11A C43 3.5628 no 4_454
H11A C44 3.2095 no 4_454
H11A C45 3.2151 no 4_454
H11A H24A 3.1291 no 3_656
H11A H26A 3.0185 no 4_454
H11A H26B 3.2660 no 4_454
H11A H41B 3.2217 no 2_546
H11B O1 3.3605 no 2_546
H11B C20 3.5181 no 2_646
H11B C41 3.1041 no 2_546
H11B H20 2.6472 no 2_646
H11B H23C 2.7322 no 3_656
H11B H24A 3.2096 no 3_656
H11B H26B 3.3586 no 2_646
H11B H41A 3.2690 no 2_546
H11B H41B 2.4084 no 2_546
H11C C11 3.5290 no 3_656
H11C C12 3.4310 no 3_656
H11C C26 3.4771 no 4_454
H11C H11C 2.6602 no 3_656
H11C H12A 2.5143 no 3_656
H11C H23C 3.4626 no 3_656
H11C H24A 3.0933 no 3_656
H11C H26A 3.3115 no 4_454
H11C H26B 3.3074 no 2_646
H11C H26B 2.7646 no 4_454
H12A C11 3.4248 no 3_656
H12A C27 3.5668 no 2_646
H12A H11C 2.5143 no 3_656
H12A H20 3.5130 no 2_646
H12A H26B 2.8659 no 2_646
H12A H27B 2.7225 no 2_646
H12B C20 3.0821 no 2_646
H12B C27 3.4546 no 2_646
H12B H20 2.5891 no 2_646
H12B H26B 3.0565 no 2_646
H12B H27B 2.5343 no 2_646
H12C H27B 3.2092 no 2_646
H13 O2 3.5457 no .
H13 H39A 3.0798 no .
H14A C7 3.4794 no 3_657
H14A C40 3.2290 no 4_555
H14A C42 3.4712 no .
H14A H7 2.5868 no 3_657
H14A H40A 2.3480 no 4_555
H14A H40B 3.3265 no 4_555
H14B C7 3.2160 no 3_657
H14B C29 3.3751 no 3_657
H14B H7 2.6213 no 3_657
H14B H18 3.3353 no 4_455
H14B H19 3.0829 no 4_455
H14B H29 2.4495 no 3_657
H14B H40A 3.0041 no 4_555
H14C O2 2.8898 no .
H14C C18 3.4800 no 4_455
H14C C40 3.5111 no 4_555
H14C C42 2.4773 no .
H14C H18 2.7702 no 4_455
H14C H19 3.0992 no 4_455
H14C H40A 2.9000 no 4_555
H14C H40B 3.1992 no 4_555
H15A C36 3.1961 no 1_455
H15A H18 3.5995 no 4_455
H15A H23A 2.9822 no 4_455
H15A H29 2.9191 no 3_657
H15A H35 3.3286 no 1_455
H15A H36 2.5001 no 1_455
H15A H40B 3.4999 no .
H15A H41A 3.4182 no .
H15B C39 3.2878 no .
H15B C40 3.0911 no .
H15B C42 3.2912 no 4_454
H15B C43 2.7410 no 4_454
H15B H36 3.0651 no 1_455
H15B H39A 2.6807 no .
H15B H40B 2.3327 no .
H15B H41A 3.1438 no .
H15C O1 3.5326 no .
H15C O2 3.1047 no .
H15C C39 3.2343 no .
H15C C40 3.2590 no .
H15C C41 3.2199 no .
H15C H18 3.2279 no 4_455
H15C H23A 2.7462 no 4_455
H15C H39A 2.5042 no .
H15C H40B 2.8951 no .
H15C H41A 2.6379 no .
H18 O2 3.4459 no 4_554
H18 C14 3.4753 no 4_554
H18 C42 3.4495 no 4_554
H18 H14B 3.3353 no 4_554
H18 H14C 2.7702 no 4_554
H18 H15A 3.5995 no 4_554
H18 H15C 3.2279 no 4_554
H18 H29 3.5569 no 2_656
H19 C14 3.5055 no 4_554
H19 C40 3.2112 no 1_655
H19 C41 2.9416 no 1_655
H19 H6 2.9844 no 2_656
H19 H14B 3.0829 no 4_554
H19 H14C 3.0992 no 4_554
H19 H29 3.2361 no 2_656
H19 H40A 3.1045 no 1_655
H19 H40B 3.0369 no 1_655
H19 H41A 2.8399 no 1_655
H19 H41B 2.4501 no 1_655
H20 C11 3.4730 no 2_656
H20 C12 3.3962 no 2_656
H20 C23 3.4367 no 4_555
H20 H6 3.3794 no 2_656
H20 H11B 2.6472 no 2_656
H20 H12A 3.5130 no 2_656
H20 H12B 2.5891 no 2_656
H20 H23B 3.2599 no 4_555
H20 H23C 2.7383 no 4_555
H20 H41A 3.5063 no 1_655
H20 H41B 3.1932 no 1_655
H22 H26C 3.3400 no 4_454
H23A C15 3.3007 no 4_554
H23A C41 3.2861 no 4_554
H23A H15A 2.9822 no 4_554
H23A H15C 2.7462 no 4_554
H23A H30 3.2712 no 2_656
H23A H36 3.5812 no 4_454
H23A H41A 2.3704 no 4_554
H23B C26 3.5514 no 4_454
H23B C37 3.5947 no 4_454
H23B H20 3.2599 no 4_454
H23B H26C 2.6739 no 4_454
H23B H30 2.7066 no 2_656
H23B H37 3.0623 no 4_454
H23B H41A 3.3196 no 4_554
H23C O1 3.4665 no 4_554
H23C C11 3.4680 no 3_656
H23C C20 3.4077 no 4_454
H23C C41 2.9943 no 4_554
H23C H11B 2.7322 no 3_656
H23C H11C 3.4626 no 3_656
H23C H20 2.7383 no 4_454
H23C H26B 3.4213 no 4_454
H23C H26C 3.1910 no 4_454
H23C H41A 2.3093 no 4_554
H23C H41B 3.0168 no 4_554
H24A O1 3.4125 no 4_554
H24A C11 3.3313 no 3_656
H24A H11A 3.1291 no 3_656
H24A H11B 3.2096 no 3_656
H24A H11C 3.0933 no 3_656
H24C O1 3.5770 no 4_554
H24C O2 3.3362 no 4_554
H24C C45 3.4304 no 4_554
H26A O2 3.5748 no .
H26A C2 3.1916 no 4_555
H26A C10 3.4850 no 4_555
H26A C11 3.4262 no 4_555
H26A C42 3.5030 no .
H26A C43 3.4457 no .
H26A H2 2.7253 no 4_555
H26A H10 2.7276 no 4_555
H26A H11A 3.0185 no 4_555
H26A H11C 3.3115 no 4_555
H26B C10 3.5851 no 4_555
H26B C11 3.3215 no 4_555
H26B C12 3.3956 no 2_656
H26B H10 2.9165 no 4_555
H26B H11A 3.2660 no 4_555
H26B H11B 3.3586 no 2_656
H26B H11C 3.3074 no 2_656
H26B H11C 2.7646 no 4_555
H26B H12A 2.8659 no 2_656
H26B H12B 3.0565 no 2_656
H26B H23C 3.4213 no 4_555
H26C C2 3.4109 no 4_555
H26C C3 3.2952 no 4_555
H26C C23 3.3094 no 4_555
H26C H2 3.2785 no 4_555
H26C H3 3.0551 no 4_555
H26C H10 3.2465 no 4_555
H26C H22 3.3400 no 4_555
H26C H23B 2.6739 no 4_555
H26C H23C 3.1910 no 4_555
H27A C31 3.2597 no 2_656
H27A C39 3.1917 no .
H27A H30 3.5566 no 2_656
H27A H31 2.8982 no 2_656
H27A H38B 3.2122 no .
H27A H39A 2.9216 no .
H27A H39B 2.7590 no .
H27B C12 2.9740 no 2_656
H27B C30 3.5329 no 2_656
H27B C31 3.2442 no 2_656
H27B H12A 2.7225 no 2_656
H27B H12B 2.5343 no 2_656
H27B H12C 3.2092 no 2_656
H27B H31 3.3154 no 2_656
H27C O2 3.2846 no .
H27C C38 3.4055 no .
H27C C39 3.4481 no .
H27C C45 3.3792 no .
H27C H38B 2.6058 no .
H27C H39A 3.0815 no .
H27C H39B 3.4181 no .
H28 H7 3.4194 no 3_657
H28 H8 2.8327 no 3_657
H29 C8 3.5249 no 3_657
H29 C14 3.3787 no 3_657
H29 C18 3.4445 no 2_646
H29 C19 3.2540 no 2_646
H29 H8 2.6126 no 3_657
H29 H14B 2.4495 no 3_657
H29 H15A 2.9191 no 3_657
H29 H18 3.5569 no 2_646
H29 H19 3.2361 no 2_646
H30 C3 3.5470 no 2_646
H30 C16 3.1569 no 2_646
H30 C17 3.0542 no 2_646
H30 C18 3.2449 no 2_646
H30 C19 3.5338 no 2_646
H30 C21 3.4732 no 2_646
H30 C23 3.3271 no 2_646
H30 C36 3.5683 no 3_757
H30 C37 3.5143 no 3_757
H30 H3 2.8645 no 2_646
H30 H23A 3.2712 no 2_646
H30 H23B 2.7066 no 2_646
H30 H27A 3.5566 no 2_646
H31 Br1 2.9727 no 3_757
H31 N4 3.4090 no 3_757
H31 C27 3.5563 no 2_646
H31 C33 3.5707 no 3_757
H31 H3 2.8584 no 2_646
H31 H27A 2.8982 no 2_646
H31 H27B 3.3154 no 2_646
H31 H39B 3.3505 no 2_646
H34 Br1 3.2943 no 3_757
H34 N3 3.3785 no 3_757
H34 C28 3.5490 no 3_757
H34 C38 3.5311 no 2_646
H34 C39 3.5955 no 2_646
H34 H38A 2.9039 no 2_646
H34 H39B 2.8617 no 2_646
H35 C7 3.0701 no 1_655
H35 C8 3.0553 no 1_655
H35 C29 3.5654 no 3_757
H35 C44 3.1688 no 4_554
H35 H7 2.9674 no 1_655
H35 H8 2.9261 no 1_655
H35 H15A 3.3286 no 1_655
H35 H38A 2.7001 no 2_646
H36 C15 3.1945 no 1_655
H36 C43 3.4671 no 4_554
H36 C44 3.5450 no 4_554
H36 H15A 2.5001 no 1_655
H36 H15B 3.0651 no 1_655
H36 H23A 3.5812 no 4_555
H37 H23B 3.0623 no 4_555
H38A C7 3.5430 no 2_556
H38A C34 3.2624 no 2_656
H38A C35 3.1642 no 2_656
H38A C44 3.2170 no 3_667
H38A H6 3.4896 no 2_556
H38A H7 3.2099 no 2_556
H38A H34 2.9039 no 2_656
H38A H35 2.7001 no 2_656
H38B O2 3.2603 no .
H38B C27 3.3117 no .
H38B C45 3.1374 no .
H38B H27A 3.2122 no .
H38B H27C 2.6058 no .
H39A O2 3.3129 no .
H39A C2 3.4926 no .
H39A C13 3.5619 no .
H39A C15 2.9639 no .
H39A C27 3.4396 no .
H39A H2 3.4499 no .
H39A H13 3.0798 no .
H39A H15B 2.6807 no .
H39A H15C 2.5042 no .
H39A H27A 2.9216 no .
H39A H27C 3.0815 no .
H39B Br1 2.9317 no 4_454
H39B C3 3.5145 no .
H39B C27 3.5142 no .
H39B H2 3.4719 no .
H39B H3 3.2138 no .
H39B H27A 2.7590 no .
H39B H27C 3.4181 no .
H39B H31 3.3505 no 2_656
H39B H34 2.8617 no 2_656
H40A Br1 3.5934 no 4_454
H40A C6 3.4236 no 2_556
H40A C7 3.2222 no 2_556
H40A C14 2.9024 no 4_454
H40A H6 2.9121 no 2_556
H40A H7 2.5015 no 2_556
H40A H14A 2.3480 no 4_454
H40A H14B 3.0041 no 4_454
H40A H14C 2.9000 no 4_454
H40A H19 3.1045 no 1_455
H40B C15 3.0212 no .
H40B C42 2.8117 no 4_454
H40B C43 3.3229 no 4_454
H40B H2 3.4159 no .
H40B H14A 3.3265 no 4_454
H40B H14C 3.1992 no 4_454
H40B H15A 3.4999 no .
H40B H15B 2.3327 no .
H40B H15C 2.8951 no .
H40B H19 3.0369 no 1_455
H41A C15 3.2277 no .
H41A C19 3.5295 no 1_455
H41A C23 2.7571 no 4_455
H41A H6 3.2702 no 2_556
H41A H11B 3.2690 no 2_556
H41A H15A 3.4182 no .
H41A H15B 3.1438 no .
H41A H15C 2.6379 no .
H41A H19 2.8399 no 1_455
H41A H20 3.5063 no 1_455
H41A H23A 2.3704 no 4_455
H41A H23B 3.3196 no 4_455
H41A H23C 2.3093 no 4_455
H41B C6 2.5734 no 2_556
H41B C7 3.2710 no 2_556
H41B C11 3.1968 no 2_556
H41B C19 3.2691 no 1_455
H41B H6 1.6846 no 2_556
H41B H7 3.1147 no 2_556
H41B H11A 3.2217 no 2_556
H41B H11B 2.4084 no 2_556
H41B H19 2.4501 no 1_455
H41B H20 3.1932 no 1_455
H41B H23C 3.0168 no 4_455

loop_
_geom_torsion_atom_site_label_1
_geom_torsion_atom_site_label_2
_geom_torsion_atom_site_label_3
_geom_torsion_atom_site_label_4
_geom_torsion
_geom_torsion_publ_flag
Br1 Ni1 N3 C28 75.2(3) no
Br1 Ni1 N3 C32 -108.1(2) no
Br1 Ni1 N4 C33 109.1(2) no
Br1 Ni1 N4 C37 -72.3(3) no
Br1 Ni1 C1 N1 -88.3(4) no
Br1 Ni1 C1 N2 88.3(4) no
N3 Ni1 N4 C33 2.9(2) no
N3 Ni1 N4 C37 -178.5(3) no
N4 Ni1 N3 C28 179.9(3) no
N4 Ni1 N3 C32 -3.3(2) no
N3 Ni1 C1 N1 42.0(5) no
N3 Ni1 C1 N2 -141.4(3) no
C1 Ni1 N3 C28 -56.6(4) no
C1 Ni1 N3 C32 120.2(3) no
N4 Ni1 C1 N1 142.9(4) no
N4 Ni1 C1 N2 -40.5(4) no
C1 Ni1 N4 C33 -120.1(3) no
C1 Ni1 N4 C37 58.5(3) no
C38 O1 C41 C40 10.4(14) no
C41 O1 C38 C39 -33.8(13) no
C42 O2 C45 C44 -15(3) no
C45 O2 C42 C43 -5(3) no
C1 N1 C2 C3 -0.7(5) no
C2 N1 C1 Ni1 178.2(4) no
C2 N1 C1 N2 0.9(5) no
C1 N1 C4 C5 -92.3(5) no
C1 N1 C4 C9 88.8(6) no
C4 N1 C1 Ni1 -7.4(7) no
C4 N1 C1 N2 175.4(4) no
C2 N1 C4 C5 81.7(6) no
C2 N1 C4 C9 -97.2(5) no
C4 N1 C2 C3 -175.3(4) no
C1 N2 C3 C2 0.4(5) no
C3 N2 C1 Ni1 -178.1(4) no
C3 N2 C1 N1 -0.8(5) no
C1 N2 C16 C17 92.3(5) no
C1 N2 C16 C21 -89.9(5) no
C16 N2 C1 Ni1 7.5(7) no
C16 N2 C1 N1 -175.1(4) no
C3 N2 C16 C17 -81.5(5) no
C3 N2 C16 C21 96.3(5) no
C16 N2 C3 C2 174.8(4) no
Ni1 N3 C28 C29 174.4(3) no
Ni1 N3 C32 C31 -177.9(3) no
Ni1 N3 C32 C33 3.2(4) no
C28 N3 C32 C31 -0.9(5) no
C28 N3 C32 C33 -179.8(3) no
C32 N3 C28 C29 -2.3(6) no
Ni1 N4 C33 C32 -2.0(4) no
Ni1 N4 C33 C34 178.4(3) no
Ni1 N4 C37 C36 -177.5(3) no
C33 N4 C37 C36 1.1(6) no
C37 N4 C33 C32 179.3(3) no
C37 N4 C33 C34 -0.3(6) no
N1 C2 C3 N2 0.2(5) no
N1 C4 C5 C6 179.7(3) no
N1 C4 C5 C10 -0.0(6) no
N1 C4 C9 C8 179.6(3) no
N1 C4 C9 C13 5.3(6) no
C5 C4 C9 C8 0.8(6) no
C5 C4 C9 C13 -173.5(4) no
C9 C4 C5 C6 -1.4(6) no
C9 C4 C5 C10 178.8(4) no
C4 C5 C6 C7 0.9(7) no
C4 C5 C10 C11 -144.7(4) no
C4 C5 C10 C12 91.3(5) no
C6 C5 C10 C11 35.6(6) no
C6 C5 C10 C12 -88.5(5) no
C10 C5 C6 C7 -179.4(4) no
C5 C6 C7 C8 0.3(8) no
C6 C7 C8 C9 -1.0(8) no
C7 C8 C9 C4 0.5(7) no
C7 C8 C9 C13 174.9(4) no
C4 C9 C13 C14 -139.7(5) no
C4 C9 C13 C15 99.0(6) no
C8 C9 C13 C14 46.2(7) no
C8 C9 C13 C15 -75.2(6) no
N2 C16 C17 C18 177.6(3) no
N2 C16 C17 C22 -2.7(5) no
N2 C16 C21 C20 -178.3(3) no
N2 C16 C21 C25 0.7(5) no
C17 C16 C21 C20 -0.6(6) no
C17 C16 C21 C25 178.4(3) no
C21 C16 C17 C18 -0.1(6) no
C21 C16 C17 C22 179.6(3) no
C16 C17 C18 C19 0.1(6) no
C16 C17 C22 C23 115.6(5) no
C16 C17 C22 C24 -121.6(5) no
C18 C17 C22 C23 -64.8(5) no
C18 C17 C22 C24 58.0(6) no
C22 C17 C18 C19 -179.6(4) no
C17 C18 C19 C20 0.6(6) no
C18 C19 C20 C21 -1.4(6) no
C19 C20 C21 C16 1.3(6) no
C19 C20 C21 C25 -177.6(4) no
C16 C21 C25 C26 149.7(4) no
C16 C21 C25 C27 -86.6(5) no
C20 C21 C25 C26 -31.4(5) no
C20 C21 C25 C27 92.3(5) no
N3 C28 C29 C30 3.0(7) no
C28 C29 C30 C31 -0.4(7) no
C29 C30 C31 C32 -2.7(7) no
C30 C31 C32 N3 3.3(6) no
C30 C31 C32 C33 -177.9(4) no
N3 C32 C33 N4 -0.7(5) no
N3 C32 C33 C34 178.8(3) no
C31 C32 C33 N4 -179.6(4) no
C31 C32 C33 C34 -0.0(6) no
N4 C33 C34 C35 -1.1(6) no
C32 C33 C34 C35 179.4(4) no
C33 C34 C35 C36 1.7(7) no
C34 C35 C36 C37 -1.0(7) no
C35 C36 C37 N4 -0.5(7) no
O1 C38 C39 C40 43.2(13) no
C38 C39 C40 C41 -35.6(18) no
C39 C40 C41 O1 15.1(18) no
O2 C42 C43 C44 24(3) no
C42 C43 C44 C45 -40(3) no
C43 C44 C45 O2 34(3) no
